data_4064605
loop_
_publ_author_name
'Emerich, Brian M.'
'Moore, Curtis E.'
'Fox, Brian J.'
'Rheingold, Arnold L.'
'Figueroa, Joshua S.'

_publ_section_title
;
 Protecting-Group-Free Access to a Three-Coordinate Nickel(0)
 Tris-isocyanide
;
_journal_issue 9
_journal_name_full Organometallics
_journal_page_first 2598
_journal_paper_doi 10.1021/om200209w
_journal_volume 30
_journal_year 2011
_chemical_formula_sum 'C66 H78 Cl3 N2 Ni'
_chemical_formula_weight 1064.36
_chemical_name_common NiCl(CHCl2)(CNArDipp2)2
_chemical_name_systematic
; 
 ? 
;
_space_group_IT_number 14
_symmetry_cell_setting monoclinic
_symmetry_space_group_name_Hall '-P 2ybc'
_symmetry_space_group_name_H-M 'P 1 21/c 1'
_atom_sites_solution_hydrogens geom
_atom_sites_solution_primary direct
_atom_sites_solution_secondary difmap
_audit_creation_method SHELXL-97
_cell_angle_alpha 90.00
_cell_angle_beta 113.8640(10)
_cell_angle_gamma 90.00
_cell_formula_units_Z 4
_cell_length_a 18.6377(8)
_cell_length_b 17.1206(8)
_cell_length_c 20.4934(9)
_cell_measurement_reflns_used 9773
_cell_measurement_temperature 100(2)
_cell_measurement_theta_max 25.44
_cell_measurement_theta_min 2.48
_cell_volume 5980.2(5)
_computing_cell_refinement 'Bruker SAINT'
_computing_data_collection 'Bruker APEX2'
_computing_data_reduction 'Bruker SAINT'
_computing_molecular_graphics 'Bruker SHELXTL'
_computing_publication_material 'Bruker SHELXTL'
_computing_structure_refinement 'SHELXL-97 (Sheldrick, 2008)'
_computing_structure_solution 'SHELXS-97 (Sheldrick, 2008)'
_diffrn_ambient_temperature 100(2)
_diffrn_measured_fraction_theta_full 1.000
_diffrn_measured_fraction_theta_max 0.997
_diffrn_measurement_device_type 'Bruker APEX CCD'
_diffrn_measurement_method '\f and \w scans'
_diffrn_radiation_monochromator graphite
_diffrn_radiation_source 'fine-focus sealed tube'
_diffrn_radiation_type MoK\a
_diffrn_radiation_wavelength 0.71073
_diffrn_reflns_av_R_equivalents 0.0345
_diffrn_reflns_av_sigmaI/netI 0.0166
_diffrn_reflns_limit_h_max 22
_diffrn_reflns_limit_h_min -22
_diffrn_reflns_limit_k_max 20
_diffrn_reflns_limit_k_min -20
_diffrn_reflns_limit_l_max 24
_diffrn_reflns_limit_l_min -24
_diffrn_reflns_number 117401
_diffrn_reflns_theta_full 25.00
_diffrn_reflns_theta_max 25.48
_diffrn_reflns_theta_min 1.61
_exptl_absorpt_coefficient_mu 0.498
_exptl_absorpt_correction_T_max 0.9026
_exptl_absorpt_correction_T_min 0.8332
_exptl_absorpt_correction_type multi-scan
_exptl_absorpt_process_details SADABS
_exptl_crystal_colour Yellow
_exptl_crystal_density_diffrn 1.182
_exptl_crystal_density_meas ?
_exptl_crystal_density_method 'not measured'
_exptl_crystal_description Block
_exptl_crystal_F_000 2268
_exptl_crystal_size_max 0.38
_exptl_crystal_size_mid 0.25
_exptl_crystal_size_min 0.21
_refine_diff_density_max 1.297
_refine_diff_density_min -0.628
_refine_diff_density_rms 0.051
_refine_ls_extinction_coef 'not measured'
_refine_ls_extinction_method none
_refine_ls_goodness_of_fit_ref 1.037
_refine_ls_hydrogen_treatment mixed
_refine_ls_matrix_type full
_refine_ls_number_parameters 707
_refine_ls_number_reflns 11071
_refine_ls_number_restraints 12
_refine_ls_restrained_S_all 1.042
_refine_ls_R_factor_all 0.0466
_refine_ls_R_factor_gt 0.0389
_refine_ls_shift/su_max 0.001
_refine_ls_shift/su_mean 0.000
_refine_ls_structure_factor_coef Fsqd
_refine_ls_weighting_details 'calc w=1/[\s^2^(Fo^2^)+(0.0460P)^2^+6.0679P] where P=(Fo^2^+2Fc^2^)/3'
_refine_ls_weighting_scheme calc
_refine_ls_wR_factor_gt 0.0984
_refine_ls_wR_factor_ref 0.1050
_reflns_number_gt 9590
_reflns_number_total 11071
_reflns_threshold_expression >2\s(I)
_cod_data_source_file om200209w_si_003.cif
_cod_data_source_block jfig455
_cod_depositor_comments
;
The following automatic conversions were performed:

'_symmetry_cell_setting' value 'Monoclinic' changed to 'monoclinic'
according to /home/saulius/struct/CIF-dictionaries/cif_core.dic
dictionary named 'cif_core.dic' version 2.4.1 from 2010-06-29.

Automatic conversion script
Id: cif_fix_values 1715 2011-07-08 13:25:40Z adriana 

The following automatic conversions were performed:

'_exptl_crystal_density_meas' value 'not measured' was changed to '?'
- the value is perceived as not measured.

Automatic conversion script
Id: cif_fix_values 3008 2015-01-20 13:52:24Z robertas 
;
_cod_original_sg_symbol_H-M P2(1)/c
_cod_database_code 4064605

loop_
_symmetry_equiv_pos_as_xyz
'x, y, z'
'-x, y+1/2, -z+1/2'
'-x, -y, -z'
'x, -y-1/2, z-1/2'

loop_
_atom_site_label
_atom_site_type_symbol
_atom_site_fract_x
_atom_site_fract_y
_atom_site_fract_z
_atom_site_U_iso_or_equiv
_atom_site_adp_type
_atom_site_occupancy
_atom_site_symmetry_multiplicity
_atom_site_calc_flag
_atom_site_refinement_flags
_atom_site_disorder_assembly
_atom_site_disorder_group
Ni1 Ni 0.764504(15) 0.562778(16) 0.744015(13) 0.02762(9) Uani 1 1 d . . .
Cl1 Cl 0.65968(6) 0.58158(8) 0.64294(6) 0.0587(3) Uani 0.77 1 d PU A 1
Cl2 Cl 0.93577(3) 0.51995(3) 0.84031(3) 0.03626(14) Uani 1 1 d . A 1
Cl3 Cl 0.85717(3) 0.64593(3) 0.88140(3) 0.03735(14) Uani 1 1 d . A 1
N1 N 0.85535(9) 0.67587(9) 0.69320(8) 0.0175(3) Uani 1 1 d . . .
C2 C 0.70814(11) 0.49198(12) 0.76986(10) 0.0262(4) Uani 1 1 d . A .
N2 N 0.67258(9) 0.44666(9) 0.78620(8) 0.0216(3) Uani 1 1 d . . .
C1 C 0.82355(11) 0.63227(11) 0.71507(10) 0.0220(4) Uani 1 1 d . A .
C4 C 0.88979(10) 0.73216(10) 0.66485(9) 0.0156(3) Uani 1 1 d . A .
C5 C 0.92413(10) 0.79792(10) 0.70640(9) 0.0167(4) Uani 1 1 d . . .
C6 C 0.95467(10) 0.85481(11) 0.67629(10) 0.0184(4) Uani 1 1 d . A .
H6 H 0.9782 0.9002 0.7030 0.022 Uiso 1 1 calc R . .
C7 C 0.95119(10) 0.84603(11) 0.60764(10) 0.0178(4) Uani 1 1 d . . .
H7 H 0.9715 0.8857 0.5875 0.021 Uiso 1 1 calc R A .
C8 C 0.91818(10) 0.77949(10) 0.56850(9) 0.0166(4) Uani 1 1 d . A .
H8 H 0.9168 0.7739 0.5219 0.020 Uiso 1 1 calc R . .
C9 C 0.88696(10) 0.72063(10) 0.59613(9) 0.0155(3) Uani 1 1 d . . .
C16 C 0.85129(10) 0.64911(10) 0.55334(9) 0.0168(4) Uani 1 1 d . A .
C17 C 0.89423(11) 0.57902(11) 0.56804(10) 0.0200(4) Uani 1 1 d . . .
C29 C 0.97655(12) 0.57309(11) 0.62670(10) 0.0231(4) Uani 1 1 d . A .
H29 H 0.9890 0.6241 0.6527 0.028 Uiso 1 1 calc R . .
C28 C 0.98227(14) 0.50920(13) 0.68082(11) 0.0324(5) Uani 1 1 d . . .
H28A H 0.9762 0.4579 0.6580 0.049 Uiso 1 1 calc R A .
H28B H 0.9407 0.5167 0.6980 0.049 Uiso 1 1 calc R . .
H28C H 1.0335 0.5121 0.7212 0.049 Uiso 1 1 calc R . .
C30 C 1.03811(13) 0.55879(15) 0.59619(12) 0.0359(5) Uani 1 1 d . . .
H30A H 1.0266 0.5095 0.5696 0.054 Uiso 1 1 calc R A .
H30B H 1.0903 0.5559 0.6353 0.054 Uiso 1 1 calc R . .
H30C H 1.0368 0.6018 0.5642 0.054 Uiso 1 1 calc R . .
C18 C 0.86039(12) 0.51363(11) 0.52610(11) 0.0250(4) Uani 1 1 d . A .
H18 H 0.8886 0.4658 0.5350 0.030 Uiso 1 1 calc R . .
C19 C 0.78626(13) 0.51775(12) 0.47177(11) 0.0285(5) Uani 1 1 d . . .
H19 H 0.7637 0.4727 0.4440 0.034 Uiso 1 1 calc R A .
C20 C 0.74461(12) 0.58722(12) 0.45754(10) 0.0246(4) Uani 1 1 d . A .
H20 H 0.6937 0.5891 0.4201 0.029 Uiso 1 1 calc R . .
C21 C 0.77612(11) 0.65418(11) 0.49717(10) 0.0187(4) Uani 1 1 d . . .
C31 C 0.72942(11) 0.72980(11) 0.48243(10) 0.0214(4) Uani 1 1 d . A .
H31 H 0.7679 0.7739 0.4974 0.026 Uiso 1 1 calc R . .
C33 C 0.67607(12) 0.74185(14) 0.40363(11) 0.0305(5) Uani 1 1 d . . .
H33A H 0.6348 0.7020 0.3884 0.046 Uiso 1 1 calc R A .
H33B H 0.7071 0.7375 0.3750 0.046 Uiso 1 1 calc R . .
H33C H 0.6521 0.7938 0.3970 0.046 Uiso 1 1 calc R . .
C32 C 0.68172(12) 0.73364(12) 0.52822(11) 0.0268(4) Uani 1 1 d . . .
H32A H 0.6440 0.6904 0.5154 0.040 Uiso 1 1 calc R A .
H32B H 0.6534 0.7834 0.5198 0.040 Uiso 1 1 calc R . .
H32C H 0.7172 0.7295 0.5788 0.040 Uiso 1 1 calc R . .
C10 C 0.92661(11) 0.80851(10) 0.77997(9) 0.0176(4) Uani 1 1 d . A .
C11 C 0.85922(11) 0.83615(11) 0.78707(10) 0.0206(4) Uani 1 1 d . . .
C12 C 0.86310(12) 0.84971(11) 0.85554(11) 0.0240(4) Uani 1 1 d . A .
H12 H 0.8183 0.8690 0.8615 0.029 Uiso 1 1 calc R . .
C13 C 0.93147(12) 0.83542(11) 0.91477(10) 0.0246(4) Uani 1 1 d . . .
H13 H 0.9332 0.8448 0.9611 0.029 Uiso 1 1 calc R A .
C14 C 0.99747(12) 0.80759(11) 0.90733(10) 0.0229(4) Uani 1 1 d . A .
H14 H 1.0438 0.7975 0.9487 0.027 Uiso 1 1 calc R . .
C15 C 0.99688(11) 0.79416(11) 0.84004(10) 0.0193(4) Uani 1 1 d . . .
C25 C 1.06974(11) 0.76429(12) 0.83173(10) 0.0234(4) Uani 1 1 d . A .
H25 H 1.0716 0.7902 0.7887 0.028 Uiso 1 1 calc R . .
C26 C 1.06431(12) 0.67612(12) 0.81809(11) 0.0285(4) Uani 1 1 d . . .
H26A H 1.0635 0.6489 0.8598 0.043 Uiso 1 1 calc R A .
H26B H 1.1098 0.6588 0.8095 0.043 Uiso 1 1 calc R . .
H26C H 1.0161 0.6643 0.7762 0.043 Uiso 1 1 calc R . .
C27 C 1.14667(12) 0.78330(15) 0.89506(13) 0.0360(5) Uani 1 1 d . . .
H27A H 1.1489 0.7547 0.9373 0.054 Uiso 1 1 calc R A .
H27B H 1.1493 0.8395 0.9047 0.054 Uiso 1 1 calc R . .
H27C H 1.1910 0.7678 0.8838 0.054 Uiso 1 1 calc R . .
C22 C 0.78421(12) 0.85611(13) 0.72283(11) 0.0275(4) Uani 1 1 d . A .
H22 H 0.7898 0.8360 0.6793 0.033 Uiso 1 1 calc R . .
C24 C 0.77414(14) 0.94454(14) 0.71519(14) 0.0396(6) Uani 1 1 d . . .
H24A H 0.8186 0.9673 0.7079 0.059 Uiso 1 1 calc R A .
H24B H 0.7720 0.9663 0.7586 0.059 Uiso 1 1 calc R . .
H24C H 0.7253 0.9568 0.6741 0.059 Uiso 1 1 calc R . .
C23 C 0.71155(13) 0.81738(15) 0.72625(13) 0.0372(5) Uani 1 1 d . . .
H23A H 0.6653 0.8299 0.6828 0.056 Uiso 1 1 calc R A .
H23B H 0.7040 0.8369 0.7680 0.056 Uiso 1 1 calc R . .
H23C H 0.7190 0.7606 0.7301 0.056 Uiso 1 1 calc R . .
C34 C 0.62810(11) 0.39334(11) 0.80609(10) 0.0193(4) Uani 1 1 d . A .
C39 C 0.66482(11) 0.35450(10) 0.87138(10) 0.0185(4) Uani 1 1 d . . .
C38 C 0.61892(11) 0.30338(11) 0.89095(10) 0.0217(4) Uani 1 1 d . A .
H38 H 0.6415 0.2762 0.9350 0.026 Uiso 1 1 calc R . .
C37 C 0.54033(12) 0.29163(12) 0.84671(11) 0.0249(4) Uani 1 1 d . . .
H37 H 0.5095 0.2575 0.8613 0.030 Uiso 1 1 calc R A .
C36 C 0.50658(11) 0.32951(12) 0.78124(11) 0.0243(4) Uani 1 1 d . A .
H36 H 0.4531 0.3200 0.7511 0.029 Uiso 1 1 calc R . .
C35 C 0.55010(11) 0.38132(11) 0.75925(10) 0.0210(4) Uani 1 1 d . . .
C40 C 0.51476(11) 0.42078(12) 0.68766(10) 0.0231(4) Uani 1 1 d . A .
C41 C 0.47156(11) 0.48982(12) 0.68027(11) 0.0254(4) Uani 1 1 d . . .
C42 C 0.43395(12) 0.52215(13) 0.61198(12) 0.0319(5) Uani 1 1 d . A .
H42 H 0.4046 0.5690 0.6059 0.038 Uiso 1 1 calc R . .
C43 C 0.43896(12) 0.48698(14) 0.55346(11) 0.0338(5) Uani 1 1 d . . .
H43 H 0.4110 0.5082 0.5072 0.041 Uiso 1 1 calc R A .
C44 C 0.48433(12) 0.42124(14) 0.56193(11) 0.0328(5) Uani 1 1 d . A .
H44 H 0.4886 0.3985 0.5214 0.039 Uiso 1 1 calc R . .
C45 C 0.52433(11) 0.38717(13) 0.62903(11) 0.0275(4) Uani 1 1 d . . .
C55 C 0.57761(13) 0.31757(14) 0.63694(12) 0.0341(5) Uani 1 1 d . A .
H55 H 0.6004 0.3020 0.6884 0.041 Uiso 1 1 calc R . .
C56 C 0.53459(15) 0.24717(15) 0.59368(17) 0.0506(7) Uani 1 1 d . . .
H56A H 0.5141 0.2598 0.5427 0.076 Uiso 1 1 calc R A .
H56B H 0.4910 0.2333 0.6066 0.076 Uiso 1 1 calc R . .
H56C H 0.5709 0.2030 0.6038 0.076 Uiso 1 1 calc R . .
C57 C 0.64542(18) 0.3388(2) 0.6170(2) 0.0725(10) Uani 1 1 d . . .
H57A H 0.6709 0.3864 0.6423 0.109 Uiso 1 1 calc R A .
H57B H 0.6255 0.3477 0.5654 0.109 Uiso 1 1 calc R . .
H57C H 0.6835 0.2960 0.6304 0.109 Uiso 1 1 calc R . .
C52 C 0.46694(13) 0.53045(13) 0.74419(12) 0.0306(5) Uani 1 1 d . A .
H52 H 0.5070 0.5058 0.7881 0.037 Uiso 0.653(12) 1 calc PR B 1
H52A H 0.4794 0.4911 0.7833 0.037 Uiso 0.347(12) 1 d PR B 2
C53 C 0.4864(5) 0.6171(3) 0.7466(3) 0.0515(18) Uani 0.653(12) 1 d P A 1
H53A H 0.5375 0.6236 0.7442 0.077 Uiso 0.653(12) 1 calc PR B 1
H53B H 0.4882 0.6397 0.7911 0.077 Uiso 0.653(12) 1 calc PR B 1
H53C H 0.4460 0.6436 0.7059 0.077 Uiso 0.653(12) 1 calc PR B 1
C54 C 0.3867(2) 0.5176(4) 0.7459(2) 0.0407(13) Uani 0.653(12) 1 d P A 1
H54A H 0.3458 0.5385 0.7021 0.061 Uiso 0.653(12) 1 calc PR B 1
H54B H 0.3847 0.5446 0.7873 0.061 Uiso 0.653(12) 1 calc PR B 1
H54C H 0.3781 0.4616 0.7494 0.061 Uiso 0.653(12) 1 calc PR B 1
C46 C 0.75073(10) 0.36628(11) 0.91515(10) 0.0186(4) Uani 1 1 d . A .
C47 C 0.77615(11) 0.42210(11) 0.96997(10) 0.0218(4) Uani 1 1 d . . .
C48 C 0.85688(12) 0.43334(12) 1.00746(11) 0.0269(4) Uani 1 1 d . A .
H48 H 0.8752 0.4714 1.0443 0.032 Uiso 1 1 calc R . .
C49 C 0.91035(12) 0.39005(14) 0.99182(11) 0.0304(5) Uani 1 1 d . . .
H49 H 0.9650 0.3984 1.0179 0.036 Uiso 1 1 calc R A .
C50 C 0.88453(11) 0.33452(13) 0.93832(11) 0.0275(4) Uani 1 1 d . A .
H50 H 0.9218 0.3042 0.9286 0.033 Uiso 1 1 calc R . .
C51 C 0.80476(11) 0.32227(11) 0.89839(10) 0.0221(4) Uani 1 1 d . . .
C58 C 0.77799(12) 0.26009(13) 0.84058(12) 0.0302(5) Uani 1 1 d . A .
H58 H 0.7224 0.2719 0.8080 0.036 Uiso 1 1 calc R . .
C60 C 0.82644(17) 0.25893(18) 0.79565(15) 0.0521(7) Uani 1 1 d . . .
H60A H 0.8806 0.2440 0.8257 0.078 Uiso 1 1 calc R A .
H60B H 0.8259 0.3110 0.7756 0.078 Uiso 1 1 calc R . .
H60C H 0.8039 0.2210 0.7568 0.078 Uiso 1 1 calc R . .
C59 C 0.77904(18) 0.17992(15) 0.87458(16) 0.0507(7) Uani 1 1 d . . .
H59A H 0.7433 0.1806 0.8988 0.076 Uiso 1 1 calc R A .
H59B H 0.8324 0.1683 0.9092 0.076 Uiso 1 1 calc R . .
H59C H 0.7622 0.1397 0.8374 0.076 Uiso 1 1 calc R . .
C61 C 0.71802(12) 0.46713(12) 0.99024(11) 0.0268(4) Uani 1 1 d . A .
H61 H 0.6665 0.4667 0.9479 0.032 Uiso 1 1 calc R . .
C62 C 0.70624(14) 0.42550(14) 1.05144(12) 0.0342(5) Uani 1 1 d . . .
H62A H 0.7560 0.4247 1.0937 0.051 Uiso 1 1 calc R A .
H62B H 0.6886 0.3718 1.0372 0.051 Uiso 1 1 calc R . .
H62C H 0.6666 0.4534 1.0625 0.051 Uiso 1 1 calc R . .
C63 C 0.74133(15) 0.55264(13) 1.00917(15) 0.0417(6) Uani 1 1 d . . .
H63A H 0.7513 0.5773 0.9705 0.063 Uiso 1 1 calc R A .
H63B H 0.7889 0.5551 1.0534 0.063 Uiso 1 1 calc R . .
H63C H 0.6987 0.5803 1.0157 0.063 Uiso 1 1 calc R . .
C3 C 0.84422(11) 0.55302(12) 0.83876(10) 0.0230(4) Uani 1 1 d . A .
H3 H 0.8260 0.5149 0.8658 0.028 Uiso 1 1 calc R C 1
C2S C 0.47525(15) 0.07608(15) 0.48232(14) 0.0411(6) Uani 1 1 d . . .
C1S C 0.49486(15) 0.03129(15) 0.43619(14) 0.0412(6) Uani 1 1 d . . .
C3S C 0.48022(15) 0.04459(16) 0.54611(15) 0.0419(6) Uani 1 1 d . . .
Cl1A Cl 0.6932(3) 0.5452(3) 0.62998(18) 0.0659(12) Uani 0.23 1 d PU A 2
C54A C 0.3854(5) 0.5655(9) 0.7294(6) 0.055(3) Uani 0.347(12) 1 d P A 2
H54D H 0.3757 0.6102 0.6972 0.082 Uiso 0.347(12) 1 calc PR B 2
H54E H 0.3838 0.5826 0.7745 0.082 Uiso 0.347(12) 1 calc PR B 2
H54F H 0.3449 0.5257 0.7073 0.082 Uiso 0.347(12) 1 calc PR B 2
C53A C 0.5287(6) 0.5952(7) 0.7704(7) 0.051(3) Uani 0.347(12) 1 d P A 2
H53D H 0.5810 0.5725 0.7836 0.077 Uiso 0.347(12) 1 calc PR B 2
H53E H 0.5260 0.6208 0.8122 0.077 Uiso 0.347(12) 1 calc PR B 2
H53F H 0.5187 0.6337 0.7324 0.077 Uiso 0.347(12) 1 calc PR B 2
H2S H 0.4564(17) 0.1299(18) 0.4685(16) 0.057(8) Uiso 1 1 d . . .
H1S H 0.4912(17) 0.0543(17) 0.3942(17) 0.057(9) Uiso 1 1 d . . .
H3S H 0.4675(18) 0.0769(17) 0.5772(16) 0.058(9) Uiso 1 1 d . . .

loop_
_atom_site_aniso_label
_atom_site_aniso_U_11
_atom_site_aniso_U_22
_atom_site_aniso_U_33
_atom_site_aniso_U_23
_atom_site_aniso_U_13
_atom_site_aniso_U_12
Ni1 0.02713(15) 0.03408(16) 0.01572(13) 0.00544(10) 0.00254(11) -0.01760(11)
Cl1 0.0385(5) 0.0811(8) 0.0310(5) 0.0302(5) -0.0121(4) -0.0351(5)
Cl2 0.0337(3) 0.0400(3) 0.0373(3) 0.0078(2) 0.0167(2) 0.0143(2)
Cl3 0.0455(3) 0.0343(3) 0.0270(3) -0.0104(2) 0.0092(2) 0.0030(2)
N1 0.0218(8) 0.0175(8) 0.0145(7) -0.0018(6) 0.0089(6) -0.0046(6)
C2 0.0210(9) 0.0322(11) 0.0174(9) 0.0058(8) -0.0005(8) -0.0062(8)
N2 0.0170(8) 0.0239(8) 0.0201(8) 0.0056(7) 0.0037(6) -0.0039(7)
C1 0.0261(10) 0.0243(10) 0.0136(9) -0.0033(8) 0.0060(8) -0.0059(8)
C4 0.0155(8) 0.0154(8) 0.0174(9) 0.0015(7) 0.0081(7) -0.0013(7)
C5 0.0166(8) 0.0185(9) 0.0156(9) -0.0011(7) 0.0070(7) -0.0002(7)
C6 0.0205(9) 0.0167(9) 0.0188(9) -0.0032(7) 0.0089(7) -0.0045(7)
C7 0.0193(9) 0.0178(9) 0.0187(9) 0.0013(7) 0.0101(7) -0.0025(7)
C8 0.0181(8) 0.0191(9) 0.0135(8) 0.0007(7) 0.0073(7) 0.0000(7)
C9 0.0143(8) 0.0164(8) 0.0156(8) 0.0000(7) 0.0057(7) 0.0006(7)
C16 0.0219(9) 0.0176(9) 0.0149(8) -0.0010(7) 0.0115(7) -0.0040(7)
C17 0.0264(10) 0.0182(9) 0.0187(9) 0.0006(7) 0.0125(8) -0.0024(7)
C29 0.0297(10) 0.0182(9) 0.0195(9) 0.0016(8) 0.0079(8) 0.0036(8)
C28 0.0446(13) 0.0299(11) 0.0245(10) 0.0084(9) 0.0160(10) 0.0079(10)
C30 0.0270(11) 0.0527(14) 0.0281(11) 0.0114(10) 0.0112(9) 0.0061(10)
C18 0.0350(11) 0.0168(9) 0.0275(10) -0.0022(8) 0.0172(9) -0.0016(8)
C19 0.0376(12) 0.0225(10) 0.0277(11) -0.0106(8) 0.0158(9) -0.0117(9)
C20 0.0250(10) 0.0279(10) 0.0206(9) -0.0058(8) 0.0090(8) -0.0092(8)
C21 0.0211(9) 0.0211(9) 0.0170(9) -0.0005(7) 0.0109(7) -0.0042(7)
C31 0.0185(9) 0.0238(10) 0.0198(9) -0.0008(8) 0.0057(8) -0.0037(8)
C33 0.0280(11) 0.0394(12) 0.0210(10) 0.0022(9) 0.0067(9) 0.0019(9)
C32 0.0264(10) 0.0298(11) 0.0248(10) 0.0000(9) 0.0110(8) 0.0027(8)
C10 0.0239(9) 0.0148(8) 0.0164(9) -0.0019(7) 0.0106(7) -0.0049(7)
C11 0.0243(10) 0.0195(9) 0.0210(9) -0.0005(8) 0.0122(8) -0.0029(7)
C12 0.0315(10) 0.0229(10) 0.0245(10) -0.0029(8) 0.0184(9) -0.0020(8)
C13 0.0379(11) 0.0237(10) 0.0171(9) -0.0034(8) 0.0163(9) -0.0062(8)
C14 0.0294(10) 0.0228(10) 0.0152(9) 0.0006(7) 0.0078(8) -0.0060(8)
C15 0.0239(9) 0.0175(9) 0.0182(9) -0.0007(7) 0.0102(8) -0.0050(7)
C25 0.0232(10) 0.0278(10) 0.0199(9) 0.0024(8) 0.0094(8) -0.0014(8)
C26 0.0294(11) 0.0299(11) 0.0246(10) 0.0015(9) 0.0092(9) 0.0057(9)
C27 0.0239(11) 0.0439(13) 0.0373(12) -0.0036(10) 0.0096(9) -0.0031(10)
C22 0.0245(10) 0.0386(12) 0.0224(10) 0.0003(9) 0.0126(8) 0.0022(9)
C24 0.0353(12) 0.0427(14) 0.0410(13) 0.0152(11) 0.0156(11) 0.0086(10)
C23 0.0240(11) 0.0490(14) 0.0380(13) 0.0001(11) 0.0120(10) -0.0023(10)
C34 0.0178(9) 0.0186(9) 0.0225(9) 0.0011(7) 0.0092(8) -0.0040(7)
C39 0.0194(9) 0.0171(9) 0.0197(9) -0.0007(7) 0.0085(7) -0.0012(7)
C38 0.0260(10) 0.0206(9) 0.0200(9) 0.0025(8) 0.0110(8) -0.0020(8)
C37 0.0262(10) 0.0244(10) 0.0280(10) 0.0001(8) 0.0151(9) -0.0084(8)
C36 0.0176(9) 0.0297(10) 0.0245(10) -0.0021(8) 0.0074(8) -0.0072(8)
C35 0.0190(9) 0.0225(9) 0.0210(9) -0.0005(8) 0.0076(8) -0.0033(7)
C40 0.0155(9) 0.0289(10) 0.0213(10) 0.0030(8) 0.0037(8) -0.0079(8)
C41 0.0194(9) 0.0275(10) 0.0259(10) 0.0045(8) 0.0057(8) -0.0074(8)
C42 0.0241(10) 0.0333(12) 0.0319(12) 0.0102(9) 0.0046(9) -0.0051(9)
C43 0.0258(11) 0.0446(13) 0.0237(11) 0.0106(10) 0.0025(9) -0.0112(10)
C44 0.0270(11) 0.0476(14) 0.0216(10) 0.0007(9) 0.0074(9) -0.0119(10)
C45 0.0187(9) 0.0376(12) 0.0237(10) 0.0001(9) 0.0061(8) -0.0087(8)
C55 0.0269(11) 0.0496(14) 0.0237(11) -0.0027(10) 0.0080(9) 0.0012(10)
C56 0.0360(14) 0.0410(14) 0.0722(19) -0.0002(13) 0.0191(13) -0.0015(11)
C57 0.0449(17) 0.066(2) 0.123(3) -0.018(2) 0.051(2) -0.0095(15)
C52 0.0318(11) 0.0275(11) 0.0294(11) 0.0047(9) 0.0091(9) 0.0008(9)
C53 0.076(5) 0.032(2) 0.045(3) -0.002(2) 0.023(3) -0.014(3)
C54 0.030(2) 0.051(3) 0.041(2) 0.004(2) 0.0142(17) 0.006(2)
C46 0.0175(9) 0.0202(9) 0.0181(9) 0.0056(7) 0.0070(7) -0.0014(7)
C47 0.0214(9) 0.0216(9) 0.0205(9) 0.0048(8) 0.0065(8) -0.0009(7)
C48 0.0237(10) 0.0305(11) 0.0217(10) 0.0003(8) 0.0041(8) -0.0058(8)
C49 0.0170(9) 0.0447(13) 0.0251(10) 0.0069(9) 0.0041(8) -0.0037(9)
C50 0.0209(10) 0.0368(12) 0.0265(10) 0.0086(9) 0.0114(8) 0.0054(8)
C51 0.0228(9) 0.0249(10) 0.0202(9) 0.0055(8) 0.0105(8) 0.0003(8)
C58 0.0273(11) 0.0331(11) 0.0316(11) -0.0057(9) 0.0132(9) 0.0023(9)
C60 0.0544(16) 0.0676(19) 0.0463(15) -0.0170(14) 0.0329(13) -0.0033(14)
C59 0.0607(17) 0.0315(13) 0.0631(18) -0.0087(12) 0.0284(15) -0.0030(12)
C61 0.0247(10) 0.0251(10) 0.0280(11) -0.0042(8) 0.0082(8) -0.0014(8)
C62 0.0358(12) 0.0386(13) 0.0320(12) -0.0063(10) 0.0177(10) -0.0009(10)
C63 0.0433(14) 0.0279(12) 0.0528(15) -0.0103(11) 0.0184(12) -0.0019(10)
C3 0.0220(9) 0.0259(10) 0.0208(10) -0.0007(8) 0.0085(8) -0.0034(8)
C2S 0.0393(13) 0.0346(13) 0.0483(15) -0.0035(11) 0.0165(11) -0.0020(10)
C1S 0.0482(14) 0.0421(14) 0.0368(13) -0.0054(11) 0.0207(12) -0.0120(11)
C3S 0.0447(14) 0.0430(14) 0.0474(15) -0.0142(12) 0.0285(12) -0.0076(11)
Cl1A 0.065(2) 0.077(3) 0.0255(15) 0.0186(16) -0.0127(16) -0.049(2)
C54A 0.036(4) 0.070(9) 0.060(6) -0.014(6) 0.020(4) -0.004(5)
C53A 0.024(4) 0.059(6) 0.060(6) -0.027(5) 0.004(4) 0.000(4)

loop_
_atom_type_symbol
_atom_type_description
_atom_type_scat_dispersion_real
_atom_type_scat_dispersion_imag
_atom_type_scat_source
C C 0.0033 0.0016 'International Tables Vol C Tables 4.2.6.8 and 6.1.1.4'
H H 0.0000 0.0000 'International Tables Vol C Tables 4.2.6.8 and 6.1.1.4'
Cl Cl 0.1484 0.1585 'International Tables Vol C Tables 4.2.6.8 and 6.1.1.4'
N N 0.0061 0.0033 'International Tables Vol C Tables 4.2.6.8 and 6.1.1.4'
Ni Ni 0.3393 1.1124 'International Tables Vol C Tables 4.2.6.8 and 6.1.1.4'

loop_
_geom_angle_atom_site_label_1
_geom_angle_atom_site_label_2
_geom_angle_atom_site_label_3
_geom_angle
_geom_angle_site_symmetry_1
_geom_angle_site_symmetry_3
C2 Ni1 C1 177.48(9) . .
C2 Ni1 C3 87.09(8) . .
C1 Ni1 C3 93.57(8) . .
C2 Ni1 Cl1A 92.67(11) . .
C1 Ni1 Cl1A 85.99(11) . .
C3 Ni1 Cl1A 162.86(17) . .
C2 Ni1 Cl1 88.53(6) . .
C1 Ni1 Cl1 91.17(6) . .
C3 Ni1 Cl1 170.49(7) . .
Cl1A Ni1 Cl1 25.93(14) . .
C1 N1 C4 176.28(19) . .
N2 C2 Ni1 179.6(2) . .
C2 N2 C34 178.4(2) . .
N1 C1 Ni1 175.40(17) . .
C5 C4 C9 123.12(16) . .
C5 C4 N1 118.16(15) . .
C9 C4 N1 118.71(15) . .
C6 C5 C4 117.46(16) . .
C6 C5 C10 120.59(16) . .
C4 C5 C10 121.93(16) . .
C7 C6 C5 120.86(17) . .
C7 C6 H6 119.6 . .
C5 C6 H6 119.6 . .
C8 C7 C6 120.18(16) . .
C8 C7 H7 119.9 . .
C6 C7 H7 119.9 . .
C7 C8 C9 121.32(16) . .
C7 C8 H8 119.3 . .
C9 C8 H8 119.3 . .
C8 C9 C4 117.02(16) . .
C8 C9 C16 120.88(16) . .
C4 C9 C16 122.09(15) . .
C17 C16 C21 121.25(17) . .
C17 C16 C9 119.57(16) . .
C21 C16 C9 119.14(16) . .
C18 C17 C16 118.43(18) . .
C18 C17 C29 119.50(17) . .
C16 C17 C29 122.06(16) . .
C17 C29 C28 111.87(17) . .
C17 C29 C30 111.73(16) . .
C28 C29 C30 109.72(17) . .
C17 C29 H29 107.8 . .
C28 C29 H29 107.8 . .
C30 C29 H29 107.8 . .
C29 C28 H28A 109.5 . .
C29 C28 H28B 109.5 . .
H28A C28 H28B 109.5 . .
C29 C28 H28C 109.5 . .
H28A C28 H28C 109.5 . .
H28B C28 H28C 109.5 . .
C29 C30 H30A 109.5 . .
C29 C30 H30B 109.5 . .
H30A C30 H30B 109.5 . .
C29 C30 H30C 109.5 . .
H30A C30 H30C 109.5 . .
H30B C30 H30C 109.5 . .
C19 C18 C17 120.69(19) . .
C19 C18 H18 119.7 . .
C17 C18 H18 119.7 . .
C18 C19 C20 120.39(18) . .
C18 C19 H19 119.8 . .
C20 C19 H19 119.8 . .
C19 C20 C21 121.11(19) . .
C19 C20 H20 119.4 . .
C21 C20 H20 119.4 . .
C20 C21 C16 118.12(17) . .
C20 C21 C31 120.89(17) . .
C16 C21 C31 120.94(16) . .
C21 C31 C33 113.57(16) . .
C21 C31 C32 110.00(16) . .
C33 C31 C32 110.50(16) . .
C21 C31 H31 107.5 . .
C33 C31 H31 107.5 . .
C32 C31 H31 107.5 . .
C31 C33 H33A 109.5 . .
C31 C33 H33B 109.5 . .
H33A C33 H33B 109.5 . .
C31 C33 H33C 109.5 . .
H33A C33 H33C 109.5 . .
H33B C33 H33C 109.5 . .
C31 C32 H32A 109.5 . .
C31 C32 H32B 109.5 . .
H32A C32 H32B 109.5 . .
C31 C32 H32C 109.5 . .
H32A C32 H32C 109.5 . .
H32B C32 H32C 109.5 . .
C11 C10 C15 121.49(17) . .
C11 C10 C5 118.67(16) . .
C15 C10 C5 119.78(16) . .
C12 C11 C10 118.43(18) . .
C12 C11 C22 119.24(17) . .
C10 C11 C22 122.23(17) . .
C13 C12 C11 120.59(18) . .
C13 C12 H12 119.7 . .
C11 C12 H12 119.7 . .
C12 C13 C14 120.63(18) . .
C12 C13 H13 119.7 . .
C14 C13 H13 119.7 . .
C13 C14 C15 120.95(18) . .
C13 C14 H14 119.5 . .
C15 C14 H14 119.5 . .
C14 C15 C10 117.91(17) . .
C14 C15 C25 121.02(17) . .
C10 C15 C25 121.07(16) . .
C15 C25 C27 113.92(17) . .
C15 C25 C26 110.81(16) . .
C27 C25 C26 109.55(17) . .
C15 C25 H25 107.4 . .
C27 C25 H25 107.4 . .
C26 C25 H25 107.4 . .
C25 C26 H26A 109.5 . .
C25 C26 H26B 109.5 . .
H26A C26 H26B 109.5 . .
C25 C26 H26C 109.5 . .
H26A C26 H26C 109.5 . .
H26B C26 H26C 109.5 . .
C25 C27 H27A 109.5 . .
C25 C27 H27B 109.5 . .
H27A C27 H27B 109.5 . .
C25 C27 H27C 109.5 . .
H27A C27 H27C 109.5 . .
H27B C27 H27C 109.5 . .
C11 C22 C24 110.09(18) . .
C11 C22 C23 112.47(17) . .
C24 C22 C23 111.05(18) . .
C11 C22 H22 107.7 . .
C24 C22 H22 107.7 . .
C23 C22 H22 107.7 . .
C22 C24 H24A 109.5 . .
C22 C24 H24B 109.5 . .
H24A C24 H24B 109.5 . .
C22 C24 H24C 109.5 . .
H24A C24 H24C 109.5 . .
H24B C24 H24C 109.5 . .
C22 C23 H23A 109.5 . .
C22 C23 H23B 109.5 . .
H23A C23 H23B 109.5 . .
C22 C23 H23C 109.5 . .
H23A C23 H23C 109.5 . .
H23B C23 H23C 109.5 . .
C35 C34 C39 123.90(17) . .
C35 C34 N2 118.06(16) . .
C39 C34 N2 118.03(16) . .
C38 C39 C34 117.03(17) . .
C38 C39 C46 122.99(17) . .
C34 C39 C46 119.93(16) . .
C37 C38 C39 120.75(18) . .
C37 C38 H38 119.6 . .
C39 C38 H38 119.6 . .
C36 C37 C38 120.50(17) . .
C36 C37 H37 119.7 . .
C38 C37 H37 119.7 . .
C37 C36 C35 120.90(18) . .
C37 C36 H36 119.6 . .
C35 C36 H36 119.6 . .
C36 C35 C34 116.85(17) . .
C36 C35 C40 121.25(17) . .
C34 C35 C40 121.88(16) . .
C41 C40 C45 121.17(18) . .
C41 C40 C35 119.32(18) . .
C45 C40 C35 119.51(18) . .
C42 C41 C40 118.3(2) . .
C42 C41 C52 120.10(19) . .
C40 C41 C52 121.58(18) . .
C43 C42 C41 120.9(2) . .
C43 C42 H42 119.5 . .
C41 C42 H42 119.5 . .
C44 C43 C42 120.1(2) . .
C44 C43 H43 119.9 . .
C42 C43 H43 119.9 . .
C43 C44 C45 121.4(2) . .
C43 C44 H44 119.3 . .
C45 C44 H44 119.3 . .
C44 C45 C40 117.9(2) . .
C44 C45 C55 119.9(2) . .
C40 C45 C55 122.24(18) . .
C45 C55 C56 113.13(18) . .
C45 C55 C57 111.3(2) . .
C56 C55 C57 109.4(2) . .
C45 C55 H55 107.6 . .
C56 C55 H55 107.6 . .
C57 C55 H55 107.6 . .
C55 C56 H56A 109.5 . .
C55 C56 H56B 109.5 . .
H56A C56 H56B 109.5 . .
C55 C56 H56C 109.5 . .
H56A C56 H56C 109.5 . .
H56B C56 H56C 109.5 . .
C55 C57 H57A 109.5 . .
C55 C57 H57B 109.5 . .
H57A C57 H57B 109.5 . .
C55 C57 H57C 109.5 . .
H57A C57 H57C 109.5 . .
H57B C57 H57C 109.5 . .
C41 C52 C53 112.2(2) . .
C41 C52 C54 110.7(2) . .
C53 C52 C54 111.2(3) . .
C41 C52 C53A 109.8(4) . .
C53 C52 C53A 31.6(4) . .
C54 C52 C53A 134.5(4) . .
C41 C52 C54A 113.8(4) . .
C53 C52 C54A 80.3(5) . .
C54 C52 C54A 33.4(5) . .
C53A C52 C54A 109.2(5) . .
C41 C52 H52 107.5 . .
C53 C52 H52 107.5 . .
C54 C52 H52 107.5 . .
C53A C52 H52 78.9 . .
C54A C52 H52 131.0 . .
C41 C52 H52A 108.0 . .
C53 C52 H52A 130.9 . .
C54 C52 H52A 78.2 . .
C53A C52 H52A 108.0 . .
C54A C52 H52A 108.0 . .
H52 C52 H52A 31.6 . .
C52 C53 H53A 109.5 . .
C52 C53 H53B 109.5 . .
C52 C53 H53C 109.5 . .
C52 C54 H54A 109.5 . .
C52 C54 H54B 109.5 . .
C52 C54 H54C 109.5 . .
C47 C46 C51 121.13(17) . .
C47 C46 C39 120.24(16) . .
C51 C46 C39 118.59(17) . .
C48 C47 C46 118.25(18) . .
C48 C47 C61 120.53(18) . .
C46 C47 C61 121.18(17) . .
C49 C48 C47 121.07(19) . .
C49 C48 H48 119.5 . .
C47 C48 H48 119.5 . .
C48 C49 C50 120.09(18) . .
C48 C49 H49 120.0 . .
C50 C49 H49 120.0 . .
C49 C50 C51 121.06(19) . .
C49 C50 H50 119.5 . .
C51 C50 H50 119.5 . .
C50 C51 C46 118.38(18) . .
C50 C51 C58 119.96(18) . .
C46 C51 C58 121.61(17) . .
C51 C58 C60 113.04(19) . .
C51 C58 C59 109.43(19) . .
C60 C58 C59 111.1(2) . .
C51 C58 H58 107.7 . .
C60 C58 H58 107.7 . .
C59 C58 H58 107.7 . .
C58 C60 H60A 109.5 . .
C58 C60 H60B 109.5 . .
H60A C60 H60B 109.5 . .
C58 C60 H60C 109.5 . .
H60A C60 H60C 109.5 . .
H60B C60 H60C 109.5 . .
C58 C59 H59A 109.5 . .
C58 C59 H59B 109.5 . .
H59A C59 H59B 109.5 . .
C58 C59 H59C 109.5 . .
H59A C59 H59C 109.5 . .
H59B C59 H59C 109.5 . .
C47 C61 C63 113.20(18) . .
C47 C61 C62 109.99(17) . .
C63 C61 C62 110.91(19) . .
C47 C61 H61 107.5 . .
C63 C61 H61 107.5 . .
C62 C61 H61 107.5 . .
C61 C62 H62A 109.5 . .
C61 C62 H62B 109.5 . .
H62A C62 H62B 109.5 . .
C61 C62 H62C 109.5 . .
H62A C62 H62C 109.5 . .
H62B C62 H62C 109.5 . .
C61 C63 H63A 109.5 . .
C61 C63 H63B 109.5 . .
H63A C63 H63B 109.5 . .
C61 C63 H63C 109.5 . .
H63A C63 H63C 109.5 . .
H63B C63 H63C 109.5 . .
Cl3 C3 Cl2 109.58(10) . .
Cl3 C3 Ni1 108.33(10) . .
Cl2 C3 Ni1 112.91(10) . .
Cl3 C3 H3 108.6 . .
Cl2 C3 H3 108.6 . .
Ni1 C3 H3 108.6 . .
C1S C2S C3S 119.8(2) . .
C1S C2S H2S 119.1(17) . .
C3S C2S H2S 121.1(17) . .
C2S C1S C3S 120.0(3) . 3_656
C2S C1S H1S 117.6(19) . .
C3S C1S H1S 122.5(19) 3_656 .
C1S C3S C2S 120.2(2) 3_656 .
C1S C3S H3S 121.7(19) 3_656 .
C2S C3S H3S 118.0(19) . .
C52 C54A H54D 109.5 . .
C52 C54A H54E 109.5 . .
H54D C54A H54E 109.5 . .
C52 C54A H54F 109.5 . .
H54D C54A H54F 109.5 . .
H54E C54A H54F 109.5 . .
C52 C53A H53D 109.5 . .
C52 C53A H53E 109.5 . .
H53D C53A H53E 109.5 . .
C52 C53A H53F 109.5 . .
H53D C53A H53F 109.5 . .
H53E C53A H53F 109.5 . .

loop_
_geom_bond_atom_site_label_1
_geom_bond_atom_site_label_2
_geom_bond_distance
_geom_bond_site_symmetry_2
Ni1 C2 1.818(2) .
Ni1 C1 1.873(2) .
Ni1 C3 1.9160(19) .
Ni1 Cl1A 2.192(3) .
Ni1 Cl1 2.2219(9) .
Cl2 C3 1.786(2) .
Cl3 C3 1.784(2) .
N1 C1 1.151(2) .
N1 C4 1.407(2) .
C2 N2 1.155(3) .
N2 C34 1.400(2) .
C4 C5 1.400(2) .
C4 C9 1.402(2) .
C5 C6 1.392(3) .
C5 C10 1.500(2) .
C6 C7 1.390(3) .
C6 H6 0.9500 .
C7 C8 1.386(3) .
C7 H7 0.9500 .
C8 C9 1.393(2) .
C8 H8 0.9500 .
C9 C16 1.496(2) .
C16 C17 1.406(3) .
C16 C21 1.411(3) .
C17 C18 1.397(3) .
C17 C29 1.522(3) .
C29 C28 1.530(3) .
C29 C30 1.532(3) .
C29 H29 1.0000 .
C28 H28A 0.9800 .
C28 H28B 0.9800 .
C28 H28C 0.9800 .
C30 H30A 0.9800 .
C30 H30B 0.9800 .
C30 H30C 0.9800 .
C18 C19 1.382(3) .
C18 H18 0.9500 .
C19 C20 1.385(3) .
C19 H19 0.9500 .
C20 C21 1.390(3) .
C20 H20 0.9500 .
C21 C31 1.521(3) .
C31 C33 1.530(3) .
C31 C32 1.533(3) .
C31 H31 1.0000 .
C33 H33A 0.9800 .
C33 H33B 0.9800 .
C33 H33C 0.9800 .
C32 H32A 0.9800 .
C32 H32B 0.9800 .
C32 H32C 0.9800 .
C10 C11 1.404(3) .
C10 C15 1.409(3) .
C11 C12 1.395(3) .
C11 C22 1.522(3) .
C12 C13 1.380(3) .
C12 H12 0.9500 .
C13 C14 1.384(3) .
C13 H13 0.9500 .
C14 C15 1.394(3) .
C14 H14 0.9500 .
C15 C25 1.524(3) .
C25 C27 1.530(3) .
C25 C26 1.531(3) .
C25 H25 1.0000 .
C26 H26A 0.9800 .
C26 H26B 0.9800 .
C26 H26C 0.9800 .
C27 H27A 0.9800 .
C27 H27B 0.9800 .
C27 H27C 0.9800 .
C22 C24 1.526(3) .
C22 C23 1.535(3) .
C22 H22 1.0000 .
C24 H24A 0.9800 .
C24 H24B 0.9800 .
C24 H24C 0.9800 .
C23 H23A 0.9800 .
C23 H23B 0.9800 .
C23 H23C 0.9800 .
C34 C35 1.396(3) .
C34 C39 1.400(3) .
C39 C38 1.392(3) .
C39 C46 1.499(2) .
C38 C37 1.391(3) .
C38 H38 0.9500 .
C37 C36 1.391(3) .
C37 H37 0.9500 .
C36 C35 1.394(3) .
C36 H36 0.9500 .
C35 C40 1.504(3) .
C40 C41 1.403(3) .
C40 C45 1.407(3) .
C41 C42 1.401(3) .
C41 C52 1.516(3) .
C42 C43 1.378(3) .
C42 H42 0.9500 .
C43 C44 1.376(3) .
C43 H43 0.9500 .
C44 C45 1.399(3) .
C44 H44 0.9500 .
C45 C55 1.517(3) .
C55 C56 1.519(3) .
C55 C57 1.521(3) .
C55 H55 1.0000 .
C56 H56A 0.9800 .
C56 H56B 0.9800 .
C56 H56C 0.9800 .
C57 H57A 0.9800 .
C57 H57B 0.9800 .
C57 H57C 0.9800 .
C52 C53 1.523(5) .
C52 C54 1.526(5) .
C52 C53A 1.531(9) .
C52 C54A 1.546(10) .
C52 H52 1.0000 .
C52 H52A 1.0000 .
C53 H53A 0.9800 .
C53 H53B 0.9800 .
C53 H53C 0.9800 .
C54 H54A 0.9800 .
C54 H54B 0.9800 .
C54 H54C 0.9800 .
C46 C47 1.403(3) .
C46 C51 1.407(3) .
C47 C48 1.398(3) .
C47 C61 1.518(3) .
C48 C49 1.380(3) .
C48 H48 0.9500 .
C49 C50 1.382(3) .
C49 H49 0.9500 .
C50 C51 1.393(3) .
C50 H50 0.9500 .
C51 C58 1.519(3) .
C58 C60 1.528(3) .
C58 C59 1.536(3) .
C58 H58 1.0000 .
C60 H60A 0.9800 .
C60 H60B 0.9800 .
C60 H60C 0.9800 .
C59 H59A 0.9800 .
C59 H59B 0.9800 .
C59 H59C 0.9800 .
C61 C63 1.532(3) .
C61 C62 1.534(3) .
C61 H61 1.0000 .
C62 H62A 0.9800 .
C62 H62B 0.9800 .
C62 H62C 0.9800 .
C63 H63A 0.9800 .
C63 H63B 0.9800 .
C63 H63C 0.9800 .
C3 H3 1.0000 .
C2S C1S 1.377(4) .
C2S C3S 1.382(4) .
C2S H2S 0.99(3) .
C1S C3S 1.378(4) 3_656
C1S H1S 0.92(3) .
C3S C1S 1.378(4) 3_656
C3S H3S 0.94(3) .
C54A H54D 0.9800 .
C54A H54E 0.9800 .
C54A H54F 0.9800 .
C53A H53D 0.9800 .
C53A H53E 0.9800 .
C53A H53F 0.9800 .
